data_1501779
loop_
_publ_author_name
'Li, Haiyan'
'Sundararaman, Anand'
'Pakkirisamy, Thilagar'
'Venkatasubbaiah, Krishnan'
'Sch\"odel, Frauke'
'J\"akle, Frieder'

_publ_section_title
;
 Synthesis and Electronic Structure of Ferrocenylborane-Modified
 Quaterthiophenes and Polythiophenes
;
_journal_issue 1
_journal_name_full Macromolecules
_journal_page_first 95
_journal_paper_doi 10.1021/ma1023654
_journal_volume 44
_journal_year 2011
_chemical_formula_moiety 'C68 H76 B2 Fe2 S4, 2(C7 H8)'
_chemical_formula_sum 'C82 H92 B2 Fe2 S4'
_chemical_formula_weight 1339.12
_chemical_name_systematic
;
 ?
;
_space_group_IT_number 2
_symmetry_cell_setting triclinic
_symmetry_space_group_name_Hall '-P 1'
_symmetry_space_group_name_H-M 'P -1'
_atom_sites_solution_hydrogens geom
_atom_sites_solution_primary direct
_atom_sites_solution_secondary difmap
_audit_creation_method SHELXL-97
_cell_angle_alpha 81.645(2)
_cell_angle_beta 75.3130(10)
_cell_angle_gamma 83.325(2)
_cell_formula_units_Z 1
_cell_length_a 9.7770(3)
_cell_length_b 11.5826(4)
_cell_length_c 16.0262(5)
_cell_measurement_reflns_used 4554
_cell_measurement_temperature 100(2)
_cell_measurement_theta_max 66.75
_cell_measurement_theta_min 2.87
_cell_volume 1730.94(10)
_computing_cell_refinement 'Bruker SMART'
_computing_data_collection 'Bruker SMART'
_computing_data_reduction 'Bruker SAINT'
_computing_molecular_graphics 'Bruker SHELXTL'
_computing_publication_material 'Bruker SHELXTL'
_computing_structure_refinement 'SHELXL-97 (Sheldrick, 1997)'
_computing_structure_solution 'SHELXS-97 (Sheldrick, 1990)'
_diffrn_ambient_temperature 100(2)
_diffrn_measured_fraction_theta_full 0.914
_diffrn_measured_fraction_theta_max 0.914
_diffrn_measurement_device_type 'CCD area detector'
_diffrn_measurement_method 'phi and omega scans'
_diffrn_radiation_monochromator graphite
_diffrn_radiation_source 'fine-focus sealed tube'
_diffrn_radiation_type CuK\a
_diffrn_radiation_wavelength 1.54178
_diffrn_reflns_av_R_equivalents 0.0458
_diffrn_reflns_av_sigmaI/netI 0.0664
_diffrn_reflns_limit_h_max 11
_diffrn_reflns_limit_h_min -11
_diffrn_reflns_limit_k_max 13
_diffrn_reflns_limit_k_min -13
_diffrn_reflns_limit_l_max 19
_diffrn_reflns_limit_l_min -17
_diffrn_reflns_number 13131
_diffrn_reflns_theta_full 66.97
_diffrn_reflns_theta_max 66.97
_diffrn_reflns_theta_min 2.87
_exptl_absorpt_coefficient_mu 4.818
_exptl_absorpt_correction_T_max 0.6992
_exptl_absorpt_correction_T_min 0.6444
_exptl_absorpt_correction_type numerical
_exptl_absorpt_process_details sadabs
_exptl_crystal_colour red
_exptl_crystal_density_diffrn 1.285
_exptl_crystal_density_method 'not measured'
_exptl_crystal_description prism
_exptl_crystal_F_000 710
_exptl_crystal_size_max 0.10
_exptl_crystal_size_mid 0.09
_exptl_crystal_size_min 0.08
_refine_diff_density_max 0.500
_refine_diff_density_min -0.273
_refine_diff_density_rms 0.065
_refine_ls_extinction_method none
_refine_ls_goodness_of_fit_ref 0.999
_refine_ls_hydrogen_treatment constr
_refine_ls_matrix_type full
_refine_ls_number_parameters 414
_refine_ls_number_reflns 6157
_refine_ls_number_restraints 0
_refine_ls_restrained_S_all 0.999
_refine_ls_R_factor_all 0.0761
_refine_ls_R_factor_gt 0.0475
_refine_ls_shift/su_max 0.001
_refine_ls_shift/su_mean 0.000
_refine_ls_structure_factor_coef Fsqd
_refine_ls_weighting_details 'calc w=1/[\s^2^(Fo^2^)+(0.0653P)^2^+0.0000P] where P=(Fo^2^+2Fc^2^)/3'
_refine_ls_weighting_scheme calc
_refine_ls_wR_factor_gt 0.1073
_refine_ls_wR_factor_ref 0.1197
_reflns_number_gt 4132
_reflns_number_total 6157
_reflns_threshold_expression >2sigma(I)
_cod_data_source_file ma1023654_si_003.cif
_cod_data_source_block test_0m
_cod_depositor_comments
;
The following automatic conversions were performed:

'_symmetry_cell_setting' value 'Triclinic' changed to 'triclinic'
according to /home/saulius/struct/CIF-dictionaries/cif_core.dic
dictionary named 'cif_core.dic' version 2.4.1 from 2010-06-29.

Automatic conversion script
Id: cif_fix_values 1715 2011-07-08 13:25:40Z adriana 
;
_cod_original_sg_symbol_H-M P-1
_cod_database_code 1501779

loop_
_symmetry_equiv_pos_as_xyz
'x, y, z'
'-x, -y, -z'

loop_
_atom_site_label
_atom_site_type_symbol
_atom_site_fract_x
_atom_site_fract_y
_atom_site_fract_z
_atom_site_U_iso_or_equiv
_atom_site_adp_type
_atom_site_occupancy
_atom_site_symmetry_multiplicity
_atom_site_calc_flag
_atom_site_refinement_flags
Fe1 Fe 0.62268(6) 0.34588(4) 0.68270(3) 0.02254(16) Uani 1 1 d .
S1 S 0.23902(9) 0.90533(7) 0.90267(6) 0.0280(2) Uani 1 1 d .
S2 S 0.34870(9) 0.65296(7) 0.98931(5) 0.0236(2) Uani 1 1 d .
B1 B 0.3982(4) 0.5742(3) 0.7391(3) 0.0212(8) Uani 1 1 d .
C1 C 0.0459(4) 1.0993(3) 0.8826(3) 0.0374(9) Uani 1 1 d .
H1A H -0.0374 1.1231 0.8610 0.056 Uiso 1 1 calc R
H1B H 0.1211 1.1465 0.8508 0.056 Uiso 1 1 calc R
H1C H 0.0254 1.1091 0.9431 0.056 Uiso 1 1 calc R
C2 C 0.0905(4) 0.9737(3) 0.8714(2) 0.0268(8) Uani 1 1 d .
C3 C 0.0286(4) 0.8982(3) 0.8379(2) 0.0271(8) Uani 1 1 d .
H3 H -0.0527 0.9194 0.8174 0.033 Uiso 1 1 calc R
C4 C 0.0996(3) 0.7839(3) 0.8372(2) 0.0222(7) Uani 1 1 d .
H4 H 0.0691 0.7229 0.8165 0.027 Uiso 1 1 calc R
C5 C 0.2171(3) 0.7728(3) 0.8699(2) 0.0226(7) Uani 1 1 d .
C6 C 0.3132(3) 0.6706(3) 0.8867(2) 0.0206(7) Uani 1 1 d .
C7 C 0.3904(3) 0.5860(3) 0.8364(2) 0.0196(7) Uani 1 1 d .
C8 C 0.4746(3) 0.5076(3) 0.8852(2) 0.0201(7) Uani 1 1 d .
H8 H 0.5323 0.4447 0.8619 0.024 Uiso 1 1 calc R
C9 C 0.4651(3) 0.5305(3) 0.9675(2) 0.0203(7) Uani 1 1 d .
C10 C 0.5330(3) 0.5173(3) 0.6811(2) 0.0207(7) Uani 1 1 d .
C11 C 0.6775(3) 0.5086(3) 0.6883(2) 0.0217(7) Uani 1 1 d .
H11 H 0.7087 0.5318 0.7365 0.026 Uiso 1 1 calc R
C12 C 0.7680(4) 0.4611(3) 0.6153(2) 0.0249(8) Uani 1 1 d .
H12 H 0.8714 0.4464 0.6044 0.030 Uiso 1 1 calc R
C13 C 0.6826(3) 0.4372(3) 0.5609(2) 0.0235(8) Uani 1 1 d .
H13 H 0.7165 0.4034 0.5060 0.028 Uiso 1 1 calc R
C14 C 0.5396(4) 0.4716(3) 0.6006(2) 0.0225(8) Uani 1 1 d .
H14 H 0.4576 0.4640 0.5777 0.027 Uiso 1 1 calc R
C15 C 0.5067(4) 0.2390(3) 0.7834(2) 0.0340(9) Uani 1 1 d .
H15 H 0.4214 0.2633 0.8264 0.041 Uiso 1 1 calc R
C16 C 0.5110(4) 0.2018(3) 0.7016(2) 0.0329(9) Uani 1 1 d .
H16 H 0.4287 0.1958 0.6786 0.040 Uiso 1 1 calc R
C17 C 0.6552(4) 0.1750(3) 0.6595(2) 0.0291(8) Uani 1 1 d .
H17 H 0.6899 0.1468 0.6024 0.035 Uiso 1 1 calc R
C18 C 0.7401(4) 0.1955(3) 0.7150(2) 0.0299(8) Uani 1 1 d .
H18 H 0.8439 0.1844 0.7029 0.036 Uiso 1 1 calc R
C19 C 0.6483(4) 0.2347(3) 0.7910(2) 0.0316(9) Uani 1 1 d .
H19 H 0.6780 0.2564 0.8402 0.038 Uiso 1 1 calc R
C20 C 0.2741(3) 0.6270(3) 0.6940(2) 0.0198(7) Uani 1 1 d .
C21 C 0.2827(3) 0.7392(3) 0.6452(2) 0.0219(7) Uani 1 1 d .
C22 C 0.1696(4) 0.7887(3) 0.6102(2) 0.0247(8) Uani 1 1 d .
H22 H 0.1757 0.8625 0.5783 0.030 Uiso 1 1 calc R
C23 C 0.0472(3) 0.7309(3) 0.6214(2) 0.0236(8) Uani 1 1 d .
C24 C 0.0432(3) 0.6197(3) 0.6663(2) 0.0231(8) Uani 1 1 d .
H24 H -0.0362 0.5790 0.6731 0.028 Uiso 1 1 calc R
C25 C 0.1550(3) 0.5661(3) 0.7020(2) 0.0208(7) Uani 1 1 d .
C26 C 0.4127(4) 0.8054(3) 0.6336(2) 0.0268(8) Uani 1 1 d .
H26 H 0.4627 0.7683 0.6776 0.032 Uiso 1 1 calc R
C27 C 0.3778(4) 0.9341(3) 0.6477(2) 0.0343(9) Uani 1 1 d .
H27A H 0.3357 0.9749 0.6026 0.051 Uiso 1 1 calc R
H27B H 0.4633 0.9684 0.6463 0.051 Uiso 1 1 calc R
H27C H 0.3124 0.9400 0.7032 0.051 Uiso 1 1 calc R
C28 C 0.5149(4) 0.7938(3) 0.5446(2) 0.0343(9) Uani 1 1 d .
H28A H 0.5387 0.7124 0.5376 0.051 Uiso 1 1 calc R
H28B H 0.5997 0.8306 0.5408 0.051 Uiso 1 1 calc R
H28C H 0.4704 0.8311 0.4996 0.051 Uiso 1 1 calc R
C29 C -0.0780(4) 0.7853(3) 0.5851(2) 0.0282(8) Uani 1 1 d .
H29 H -0.1582 0.7389 0.6139 0.034 Uiso 1 1 calc R
C30 C -0.1235(4) 0.9100(3) 0.6045(2) 0.0332(9) Uani 1 1 d .
H30A H -0.1440 0.9126 0.6660 0.050 Uiso 1 1 calc R
H30B H -0.2069 0.9375 0.5838 0.050 Uiso 1 1 calc R
H30C H -0.0485 0.9591 0.5758 0.050 Uiso 1 1 calc R
C31 C -0.0485(4) 0.7753(3) 0.4880(2) 0.0402(10) Uani 1 1 d .
H31A H 0.0351 0.8137 0.4579 0.060 Uiso 1 1 calc R
H31B H -0.1278 0.8117 0.4661 0.060 Uiso 1 1 calc R
H31C H -0.0342 0.6941 0.4790 0.060 Uiso 1 1 calc R
C32 C 0.1438(3) 0.4429(3) 0.7496(2) 0.0238(8) Uani 1 1 d .
H32 H 0.2256 0.4233 0.7754 0.029 Uiso 1 1 calc R
C33 C 0.0092(4) 0.4338(3) 0.8234(2) 0.0321(9) Uani 1 1 d .
H33A H 0.0072 0.4895 0.8627 0.048 Uiso 1 1 calc R
H33B H 0.0089 0.3562 0.8540 0.048 Uiso 1 1 calc R
H33C H -0.0727 0.4501 0.7996 0.048 Uiso 1 1 calc R
C34 C 0.1507(4) 0.3539(3) 0.6861(2) 0.0307(9) Uani 1 1 d .
H34A H 0.0687 0.3684 0.6623 0.046 Uiso 1 1 calc R
H34B H 0.1529 0.2761 0.7164 0.046 Uiso 1 1 calc R
H34C H 0.2349 0.3617 0.6400 0.046 Uiso 1 1 calc R
C35 C 0.2575(4) 0.2556(3) 0.0506(2) 0.0284(8) Uani 1 1 d .
C36 C 0.3084(4) 0.1432(3) 0.0304(2) 0.0341(9) Uani 1 1 d .
H36 H 0.3014 0.1210 -0.0217 0.041 Uiso 1 1 calc R
C37 C 0.3695(4) 0.0639(3) 0.0867(3) 0.0370(9) Uani 1 1 d .
H37 H 0.4015 -0.0113 0.0726 0.044 Uiso 1 1 calc R
C38 C 0.3827(4) 0.0961(3) 0.1634(3) 0.0365(9) Uani 1 1 d .
H38 H 0.4231 0.0428 0.2014 0.044 Uiso 1 1 calc R
C39 C 0.3360(4) 0.2078(3) 0.1836(2) 0.0355(9) Uani 1 1 d .
H39 H 0.3474 0.2305 0.2346 0.043 Uiso 1 1 calc R
C40 C 0.2724(4) 0.2862(3) 0.1284(2) 0.0303(8) Uani 1 1 d .
H40 H 0.2390 0.3607 0.1435 0.036 Uiso 1 1 calc R
C41 C 0.1813(4) 0.3391(3) -0.0064(2) 0.0337(9) Uani 1 1 d .
H41A H 0.0822 0.3266 0.0098 0.050 Uiso 1 1 calc R
H41B H 0.2199 0.3261 -0.0660 0.050 Uiso 1 1 calc R
H41C H 0.1931 0.4181 0.0004 0.050 Uiso 1 1 calc R

loop_
_atom_site_aniso_label
_atom_site_aniso_U_11
_atom_site_aniso_U_22
_atom_site_aniso_U_33
_atom_site_aniso_U_23
_atom_site_aniso_U_13
_atom_site_aniso_U_12
Fe1 0.0268(3) 0.0242(3) 0.0179(3) -0.0048(2) -0.0078(2) 0.0007(2)
S1 0.0320(5) 0.0252(4) 0.0298(5) -0.0069(4) -0.0120(4) 0.0009(4)
S2 0.0287(5) 0.0275(4) 0.0159(5) -0.0061(4) -0.0090(4) 0.0044(4)
B1 0.023(2) 0.0175(18) 0.023(2) -0.0004(16) -0.0050(17) -0.0061(16)
C1 0.048(3) 0.0288(19) 0.035(2) 0.0003(17) -0.0153(19) 0.0042(18)
C2 0.029(2) 0.0286(18) 0.020(2) -0.0030(16) -0.0030(15) -0.0001(15)
C3 0.0207(19) 0.038(2) 0.021(2) 0.0017(16) -0.0055(15) 0.0024(15)
C4 0.0241(19) 0.0266(17) 0.0163(19) -0.0068(15) -0.0045(14) 0.0013(14)
C5 0.0258(19) 0.0255(17) 0.0150(18) -0.0016(14) -0.0028(14) -0.0025(14)
C6 0.0234(19) 0.0253(17) 0.0150(18) -0.0018(14) -0.0067(14) -0.0053(14)
C7 0.0226(18) 0.0229(17) 0.0156(18) -0.0011(14) -0.0074(14) -0.0065(14)
C8 0.0252(19) 0.0208(16) 0.0161(18) -0.0044(14) -0.0069(14) -0.0018(14)
C9 0.0262(19) 0.0198(16) 0.0163(18) -0.0043(14) -0.0059(14) -0.0034(14)
C10 0.0278(19) 0.0186(16) 0.0155(18) 0.0010(14) -0.0071(14) -0.0010(14)
C11 0.0238(19) 0.0239(17) 0.0204(19) -0.0066(15) -0.0087(14) -0.0014(14)
C12 0.0179(18) 0.0284(18) 0.027(2) -0.0019(15) -0.0038(15) -0.0018(14)
C13 0.029(2) 0.0266(18) 0.0144(19) -0.0024(15) -0.0063(15) 0.0002(15)
C14 0.029(2) 0.0256(17) 0.0137(18) -0.0004(14) -0.0080(15) -0.0006(15)
C15 0.043(2) 0.0254(18) 0.026(2) 0.0022(16) 0.0024(17) -0.0031(17)
C16 0.038(2) 0.0186(17) 0.045(3) -0.0037(17) -0.0148(19) -0.0033(16)
C17 0.042(2) 0.0223(18) 0.025(2) -0.0085(16) -0.0102(17) 0.0029(16)
C18 0.034(2) 0.0247(18) 0.031(2) -0.0038(16) -0.0123(17) 0.0078(16)
C19 0.050(3) 0.0242(18) 0.020(2) -0.0025(16) -0.0106(17) 0.0036(17)
C20 0.0231(19) 0.0249(17) 0.0114(18) -0.0072(14) -0.0031(13) 0.0020(14)
C21 0.0234(19) 0.0266(17) 0.0162(19) -0.0069(15) -0.0045(14) 0.0004(14)
C22 0.037(2) 0.0216(17) 0.0156(19) -0.0034(14) -0.0071(15) 0.0006(15)
C23 0.0249(19) 0.0282(18) 0.0197(19) -0.0122(15) -0.0068(15) 0.0052(15)
C24 0.0216(19) 0.0273(18) 0.023(2) -0.0104(15) -0.0063(14) -0.0002(14)
C25 0.0235(19) 0.0230(16) 0.0183(19) -0.0090(14) -0.0075(14) 0.0017(14)
C26 0.032(2) 0.0278(18) 0.023(2) -0.0007(15) -0.0124(16) -0.0044(15)
C27 0.044(2) 0.0305(19) 0.031(2) -0.0027(17) -0.0098(18) -0.0130(17)
C28 0.029(2) 0.040(2) 0.033(2) -0.0055(18) -0.0027(17) -0.0079(17)
C29 0.025(2) 0.0307(19) 0.031(2) -0.0048(16) -0.0130(16) 0.0043(15)
C30 0.037(2) 0.033(2) 0.030(2) -0.0026(17) -0.0110(17) 0.0035(17)
C31 0.042(2) 0.049(2) 0.033(2) -0.0129(19) -0.0181(19) 0.0123(19)
C32 0.0223(19) 0.0273(18) 0.024(2) -0.0023(15) -0.0109(15) -0.0015(15)
C33 0.039(2) 0.0263(19) 0.030(2) 0.0000(17) -0.0093(18) -0.0006(16)
C34 0.037(2) 0.0247(18) 0.032(2) -0.0025(16) -0.0130(17) -0.0019(16)
C35 0.0206(19) 0.038(2) 0.025(2) -0.0023(16) -0.0024(15) -0.0042(16)
C36 0.035(2) 0.040(2) 0.025(2) -0.0053(18) -0.0022(17) -0.0052(18)
C37 0.030(2) 0.034(2) 0.040(3) -0.0014(18) 0.0005(18) 0.0023(17)
C38 0.026(2) 0.046(2) 0.033(2) 0.0006(19) -0.0028(17) -0.0003(17)
C39 0.033(2) 0.043(2) 0.031(2) -0.0082(19) -0.0053(17) -0.0094(18)
C40 0.030(2) 0.0300(19) 0.032(2) -0.0072(17) -0.0059(16) -0.0033(16)
C41 0.035(2) 0.039(2) 0.026(2) -0.0012(17) -0.0063(17) -0.0058(17)

loop_
_atom_type_symbol
_atom_type_description
_atom_type_scat_dispersion_real
_atom_type_scat_dispersion_imag
_atom_type_scat_source
C C 0.0181 0.0091 'International Tables Vol C Tables 4.2.6.8 and 6.1.1.4'
H H 0.0000 0.0000 'International Tables Vol C Tables 4.2.6.8 and 6.1.1.4'
S S 0.3331 0.5567 'International Tables Vol C Tables 4.2.6.8 and 6.1.1.4'
Fe Fe -1.1336 3.1974 'International Tables Vol C Tables 4.2.6.8 and 6.1.1.4'
B B 0.0090 0.0039 'International Tables Vol C Tables 4.2.6.8 and 6.1.1.4'

loop_
_geom_angle_atom_site_label_1
_geom_angle_atom_site_label_2
_geom_angle_atom_site_label_3
_geom_angle
_geom_angle_site_symmetry_1
_geom_angle_site_symmetry_3
C11 Fe1 C17 156.61(14) . .
C11 Fe1 C16 162.26(14) . .
C17 Fe1 C16 40.68(14) . .
C11 Fe1 C18 122.80(14) . .
C17 Fe1 C18 40.69(13) . .
C16 Fe1 C18 68.26(14) . .
C11 Fe1 C12 40.50(13) . .
C17 Fe1 C12 119.28(14) . .
C16 Fe1 C12 155.68(15) . .
C18 Fe1 C12 105.41(14) . .
C11 Fe1 C14 68.06(12) . .
C17 Fe1 C14 120.68(13) . .
C16 Fe1 C14 107.80(14) . .
C18 Fe1 C14 155.83(14) . .
C12 Fe1 C14 67.84(13) . .
C11 Fe1 C19 110.43(14) . .
C17 Fe1 C19 68.10(14) . .
C16 Fe1 C19 67.94(15) . .
C18 Fe1 C19 40.35(13) . .
C12 Fe1 C19 123.31(14) . .
C14 Fe1 C19 162.32(14) . .
C11 Fe1 C13 68.27(13) . .
C17 Fe1 C13 103.56(14) . .
C16 Fe1 C13 120.56(14) . .
C18 Fe1 C13 119.50(14) . .
C12 Fe1 C13 40.51(12) . .
C14 Fe1 C13 40.36(12) . .
C19 Fe1 C13 156.92(14) . .
C11 Fe1 C15 126.59(14) . .
C17 Fe1 C15 68.43(14) . .
C16 Fe1 C15 40.71(14) . .
C18 Fe1 C15 68.08(15) . .
C12 Fe1 C15 160.70(14) . .
C14 Fe1 C15 125.49(14) . .
C19 Fe1 C15 40.19(14) . .
C13 Fe1 C15 158.66(14) . .
C11 Fe1 C10 40.90(12) . .
C17 Fe1 C10 158.65(13) . .
C16 Fe1 C10 124.66(14) . .
C18 Fe1 C10 160.39(13) . .
C12 Fe1 C10 68.83(13) . .
C14 Fe1 C10 41.06(12) . .
C19 Fe1 C10 126.11(13) . .
C13 Fe1 C10 69.06(13) . .
C15 Fe1 C10 110.87(14) . .
C2 S1 C5 92.46(16) . .
C9 S2 C6 92.66(15) . .
C10 B1 C7 120.8(3) . .
C10 B1 C20 117.0(3) . .
C7 B1 C20 122.1(3) . .
C2 C1 H1A 109.5 . .
C2 C1 H1B 109.5 . .
H1A C1 H1B 109.5 . .
C2 C1 H1C 109.5 . .
H1A C1 H1C 109.5 . .
H1B C1 H1C 109.5 . .
C3 C2 C1 128.7(3) . .
C3 C2 S1 110.6(3) . .
C1 C2 S1 120.7(3) . .
C2 C3 C4 113.8(3) . .
C2 C3 H3 123.1 . .
C4 C3 H3 123.1 . .
C5 C4 C3 113.1(3) . .
C5 C4 H4 123.5 . .
C3 C4 H4 123.5 . .
C4 C5 C6 131.0(3) . .
C4 C5 S1 110.0(2) . .
C6 C5 S1 118.8(2) . .
C7 C6 C5 133.6(3) . .
C7 C6 S2 111.5(2) . .
C5 C6 S2 114.7(2) . .
C6 C7 C8 110.0(3) . .
C6 C7 B1 128.4(3) . .
C8 C7 B1 121.5(3) . .
C9 C8 C7 116.2(3) . .
C9 C8 H8 121.9 . .
C7 C8 H8 121.9 . .
C8 C9 C9 129.9(4) . 2_667
C8 C9 S2 109.6(2) . .
C9 C9 S2 120.5(3) 2_667 .
C11 C10 C14 105.1(3) . .
C11 C10 B1 129.3(3) . .
C14 C10 B1 125.4(3) . .
C11 C10 Fe1 68.19(17) . .
C14 C10 Fe1 68.72(17) . .
B1 C10 Fe1 131.8(2) . .
C12 C11 C10 109.7(3) . .
C12 C11 Fe1 70.26(18) . .
C10 C11 Fe1 70.91(17) . .
C12 C11 H11 125.2 . .
C10 C11 H11 125.2 . .
Fe1 C11 H11 125.2 . .
C11 C12 C13 108.2(3) . .
C11 C12 Fe1 69.25(18) . .
C13 C12 Fe1 69.98(19) . .
C11 C12 H12 125.9 . .
C13 C12 H12 125.9 . .
Fe1 C12 H12 125.9 . .
C14 C13 C12 107.5(3) . .
C14 C13 Fe1 69.68(18) . .
C12 C13 Fe1 69.51(18) . .
C14 C13 H13 126.3 . .
C12 C13 H13 126.3 . .
Fe1 C13 H13 126.3 . .
C13 C14 C10 109.6(3) . .
C13 C14 Fe1 69.96(18) . .
C10 C14 Fe1 70.23(17) . .
C13 C14 H14 125.2 . .
C10 C14 H14 125.2 . .
Fe1 C14 H14 125.2 . .
C19 C15 C16 107.5(3) . .
C19 C15 Fe1 69.8(2) . .
C16 C15 Fe1 69.1(2) . .
C19 C15 H15 126.3 . .
C16 C15 H15 126.3 . .
Fe1 C15 H15 126.3 . .
C17 C16 C15 108.2(3) . .
C17 C16 Fe1 69.5(2) . .
C15 C16 Fe1 70.2(2) . .
C17 C16 H16 125.9 . .
C15 C16 H16 125.9 . .
Fe1 C16 H16 125.9 . .
C16 C17 C18 107.8(3) . .
C16 C17 Fe1 69.78(19) . .
C18 C17 Fe1 69.94(19) . .
C16 C17 H17 126.1 . .
C18 C17 H17 126.1 . .
Fe1 C17 H17 126.1 . .
C19 C18 C17 107.9(3) . .
C19 C18 Fe1 70.11(19) . .
C17 C18 Fe1 69.36(19) . .
C19 C18 H18 126.1 . .
C17 C18 H18 126.1 . .
Fe1 C18 H18 126.1 . .
C15 C19 C18 108.7(3) . .
C15 C19 Fe1 70.0(2) . .
C18 C19 Fe1 69.5(2) . .
C15 C19 H19 125.7 . .
C18 C19 H19 125.7 . .
Fe1 C19 H19 125.7 . .
C25 C20 C21 118.9(3) . .
C25 C20 B1 121.7(3) . .
C21 C20 B1 119.4(3) . .
C22 C21 C20 119.4(3) . .
C22 C21 C26 120.8(3) . .
C20 C21 C26 119.8(3) . .
C21 C22 C23 122.1(3) . .
C21 C22 H22 119.0 . .
C23 C22 H22 119.0 . .
C24 C23 C22 117.7(3) . .
C24 C23 C29 119.9(3) . .
C22 C23 C29 122.4(3) . .
C23 C24 C25 122.1(3) . .
C23 C24 H24 118.9 . .
C25 C24 H24 118.9 . .
C20 C25 C24 119.7(3) . .
C20 C25 C32 121.2(3) . .
C24 C25 C32 119.1(3) . .
C21 C26 C27 113.7(3) . .
C21 C26 C28 111.1(3) . .
C27 C26 C28 110.5(3) . .
C21 C26 H26 107.1 . .
C27 C26 H26 107.1 . .
C28 C26 H26 107.1 . .
C26 C27 H27A 109.5 . .
C26 C27 H27B 109.5 . .
H27A C27 H27B 109.5 . .
C26 C27 H27C 109.5 . .
H27A C27 H27C 109.5 . .
H27B C27 H27C 109.5 . .
C26 C28 H28A 109.5 . .
C26 C28 H28B 109.5 . .
H28A C28 H28B 109.5 . .
C26 C28 H28C 109.5 . .
H28A C28 H28C 109.5 . .
H28B C28 H28C 109.5 . .
C30 C29 C23 113.4(3) . .
C30 C29 C31 111.8(3) . .
C23 C29 C31 110.8(3) . .
C30 C29 H29 106.8 . .
C23 C29 H29 106.8 . .
C31 C29 H29 106.8 . .
C29 C30 H30A 109.5 . .
C29 C30 H30B 109.5 . .
H30A C30 H30B 109.5 . .
C29 C30 H30C 109.5 . .
H30A C30 H30C 109.5 . .
H30B C30 H30C 109.5 . .
C29 C31 H31A 109.5 . .
C29 C31 H31B 109.5 . .
H31A C31 H31B 109.5 . .
C29 C31 H31C 109.5 . .
H31A C31 H31C 109.5 . .
H31B C31 H31C 109.5 . .
C25 C32 C33 112.0(3) . .
C25 C32 C34 110.8(3) . .
C33 C32 C34 110.6(3) . .
C25 C32 H32 107.7 . .
C33 C32 H32 107.7 . .
C34 C32 H32 107.7 . .
C32 C33 H33A 109.5 . .
C32 C33 H33B 109.5 . .
H33A C33 H33B 109.5 . .
C32 C33 H33C 109.5 . .
H33A C33 H33C 109.5 . .
H33B C33 H33C 109.5 . .
C32 C34 H34A 109.5 . .
C32 C34 H34B 109.5 . .
H34A C34 H34B 109.5 . .
C32 C34 H34C 109.5 . .
H34A C34 H34C 109.5 . .
H34B C34 H34C 109.5 . .
C40 C35 C36 117.7(3) . .
C40 C35 C41 120.6(3) . .
C36 C35 C41 121.6(3) . .
C37 C36 C35 121.1(3) . .
C37 C36 H36 119.4 . .
C35 C36 H36 119.4 . .
C38 C37 C36 120.1(4) . .
C38 C37 H37 120.0 . .
C36 C37 H37 120.0 . .
C37 C38 C39 119.7(4) . .
C37 C38 H38 120.2 . .
C39 C38 H38 120.2 . .
C38 C39 C40 120.3(4) . .
C38 C39 H39 119.9 . .
C40 C39 H39 119.9 . .
C39 C40 C35 121.1(3) . .
C39 C40 H40 119.5 . .
C35 C40 H40 119.5 . .
C35 C41 H41A 109.5 . .
C35 C41 H41B 109.5 . .
H41A C41 H41B 109.5 . .
C35 C41 H41C 109.5 . .
H41A C41 H41C 109.5 . .
H41B C41 H41C 109.5 . .

loop_
_geom_bond_atom_site_label_1
_geom_bond_atom_site_label_2
_geom_bond_distance
_geom_bond_site_symmetry_2
Fe1 C11 2.039(3) .
Fe1 C17 2.041(3) .
Fe1 C16 2.044(3) .
Fe1 C18 2.049(3) .
Fe1 C12 2.052(3) .
Fe1 C14 2.054(3) .
Fe1 C19 2.056(3) .
Fe1 C13 2.058(3) .
Fe1 C15 2.059(3) .
Fe1 C10 2.075(3) .
S1 C2 1.724(3) .
S1 C5 1.745(3) .
S2 C9 1.731(3) .
S2 C6 1.744(3) .
B1 C10 1.546(5) .
B1 C7 1.566(5) .
B1 C20 1.584(5) .
C1 C2 1.493(4) .
C1 H1A 0.9600 .
C1 H1B 0.9600 .
C1 H1C 0.9600 .
C2 C3 1.356(5) .
C3 C4 1.423(4) .
C3 H3 0.9300 .
C4 C5 1.364(4) .
C4 H4 0.9300 .
C5 C6 1.461(4) .
C6 C7 1.389(4) .
C7 C8 1.436(4) .
C8 C9 1.361(4) .
C8 H8 0.9300 .
C9 C9 1.445(6) 2_667
C10 C11 1.438(4) .
C10 C14 1.448(4) .
C11 C12 1.416(4) .
C11 H11 0.9800 .
C12 C13 1.423(4) .
C12 H12 0.9800 .
C13 C14 1.419(4) .
C13 H13 0.9800 .
C14 H14 0.9800 .
C15 C19 1.414(5) .
C15 C16 1.427(5) .
C15 H15 0.9800 .
C16 C17 1.420(5) .
C16 H16 0.9800 .
C17 C18 1.422(5) .
C17 H17 0.9800 .
C18 C19 1.416(5) .
C18 H18 0.9800 .
C19 H19 0.9800 .
C20 C25 1.400(4) .
C20 C21 1.415(4) .
C21 C22 1.393(4) .
C21 C26 1.518(4) .
C22 C23 1.398(5) .
C22 H22 0.9300 .
C23 C24 1.380(4) .
C23 C29 1.520(4) .
C24 C25 1.401(4) .
C24 H24 0.9300 .
C25 C32 1.520(4) .
C26 C27 1.527(4) .
C26 C28 1.534(5) .
C26 H26 0.9800 .
C27 H27A 0.9600 .
C27 H27B 0.9600 .
C27 H27C 0.9600 .
C28 H28A 0.9600 .
C28 H28B 0.9600 .
C28 H28C 0.9600 .
C29 C30 1.513(4) .
C29 C31 1.528(5) .
C29 H29 0.9800 .
C30 H30A 0.9600 .
C30 H30B 0.9600 .
C30 H30C 0.9600 .
C31 H31A 0.9600 .
C31 H31B 0.9600 .
C31 H31C 0.9600 .
C32 C33 1.532(5) .
C32 C34 1.535(4) .
C32 H32 0.9800 .
C33 H33A 0.9600 .
C33 H33B 0.9600 .
C33 H33C 0.9600 .
C34 H34A 0.9600 .
C34 H34B 0.9600 .
C34 H34C 0.9600 .
C35 C40 1.390(5) .
C35 C36 1.391(5) .
C35 C41 1.499(5) .
C36 C37 1.385(5) .
C36 H36 0.9300 .
C37 C38 1.376(5) .
C37 H37 0.9300 .
C38 C39 1.377(5) .
C38 H38 0.9300 .
C39 C40 1.381(5) .
C39 H39 0.9300 .
C40 H40 0.9300 .
C41 H41A 0.9600 .
C41 H41B 0.9600 .
C41 H41C 0.9600 .
